data_7054561
loop_
_publ_author_name
'Chen, Wen-Bin'
'Li, Zhi-Xin'
'Yu, Xin-Wei'
'Yang, Meng'
'Qiu, Yan-Xuan'
'Dong, Wen'

_publ_section_title
;
 M2+and Ln3+-catalyzed synthesis of a [1,2,4]triazine core via
 intramolecular C--H/N--H functionalization and C--N bond formation (M =
 Mn, Zn, Cd; Ln = Dy, Tb)
;
_journal_issue 2
_journal_name_full 'New J. Chem.'
_journal_page_first 1222
_journal_paper_doi 10.1039/C4NJ01027B
_journal_volume 39
_journal_year 2015
_chemical_formula_sum 'C8 H6.5 N5 O1.75'
_chemical_formula_weight 200.68
_chemical_name_systematic
; 
 ? 
;
_space_group_IT_number 15
_symmetry_cell_setting monoclinic
_symmetry_space_group_name_Hall '-C 2yc'
_symmetry_space_group_name_H-M 'C 1 2/c 1'
_atom_sites_solution_hydrogens geom
_atom_sites_solution_primary direct
_atom_sites_solution_secondary difmap
_audit_creation_method SHELXL-97
_audit_update_record
;
2014-11-19 deposited with the CCDC.
2014-11-25 downloaded from the CCDC.
;
_cell_angle_alpha 90.00
_cell_angle_beta 123.384(2)
_cell_angle_gamma 90.00
_cell_formula_units_Z 16
_cell_length_a 26.008(3)
_cell_length_b 6.8360(8)
_cell_length_c 22.709(3)
_cell_measurement_reflns_used 5744
_cell_measurement_temperature 293(2)
_cell_measurement_theta_max 27.080
_cell_measurement_theta_min 1.88
_cell_volume 3371.3(7)
_computing_cell_refinement 'Bruker SMART'
_computing_data_collection 'Bruker SMART'
_computing_data_reduction 'Bruker SMART'
_computing_molecular_graphics 'Bruker SHELXTL'
_computing_publication_material 'Bruker SHELXTL'
_computing_structure_refinement 'SHELXL-97 (Sheldrick, 1997)'
_computing_structure_solution 'SHELXS-97 (Sheldrick, 1990)'
_diffrn_ambient_temperature 293(2)
_diffrn_detector_area_resol_mean none
_diffrn_measured_fraction_theta_full 0.989
_diffrn_measured_fraction_theta_max 0.989
_diffrn_measurement_device_type 'CCD area detector'
_diffrn_measurement_method 'phi and omega scans'
_diffrn_radiation_monochromator graphite
_diffrn_radiation_source 'fine-focus sealed tube'
_diffrn_radiation_type MoK\a
_diffrn_radiation_wavelength 0.71073
_diffrn_reflns_av_R_equivalents 0.0271
_diffrn_reflns_av_sigmaI/netI 0.0242
_diffrn_reflns_limit_h_max 31
_diffrn_reflns_limit_h_min -33
_diffrn_reflns_limit_k_max 8
_diffrn_reflns_limit_k_min -8
_diffrn_reflns_limit_l_max 29
_diffrn_reflns_limit_l_min -27
_diffrn_reflns_number 15117
_diffrn_reflns_theta_full 27.08
_diffrn_reflns_theta_max 27.08
_diffrn_reflns_theta_min 1.88
_diffrn_standards_decay_% none
_diffrn_standards_interval_count none
_diffrn_standards_interval_time none
_diffrn_standards_number none
_exptl_absorpt_coefficient_mu 0.119
_exptl_absorpt_correction_T_max 0.9879
_exptl_absorpt_correction_T_min 0.9666
_exptl_absorpt_correction_type empirical
_exptl_absorpt_process_details SADABS
_exptl_crystal_colour brown
_exptl_crystal_density_diffrn 1.582
_exptl_crystal_density_meas ?
_exptl_crystal_density_method 'not measured'
_exptl_crystal_description plate
_exptl_crystal_F_000 1656
_exptl_crystal_size_max 0.20
_exptl_crystal_size_mid 0.15
_exptl_crystal_size_min 0.12
_refine_diff_density_max 0.458
_refine_diff_density_min -0.253
_refine_diff_density_rms 0.078
_refine_ls_extinction_coef 0.0015(3)
_refine_ls_extinction_expression Fc^*^=kFc[1+0.001xFc^2^\l^3^/sin(2\q)]^-1/4^
_refine_ls_extinction_method SHELXL
_refine_ls_goodness_of_fit_ref 1.176
_refine_ls_hydrogen_treatment constr
_refine_ls_matrix_type full
_refine_ls_number_parameters 268
_refine_ls_number_reflns 3713
_refine_ls_number_restraints 0
_refine_ls_restrained_S_all 1.176
_refine_ls_R_factor_all 0.0660
_refine_ls_R_factor_gt 0.0432
_refine_ls_shift/su_max 0.025
_refine_ls_shift/su_mean 0.015
_refine_ls_structure_factor_coef Fsqd
_refine_ls_weighting_details 'calc w=1/[\s^2^(Fo^2^)+(0.0920P)^2^+0.0000P] where P=(Fo^2^+2Fc^2^)/3'
_refine_ls_weighting_scheme calc
_refine_ls_wR_factor_gt 0.1266
_refine_ls_wR_factor_ref 0.1531
_reflns_number_gt 2662
_reflns_number_total 3713
_reflns_threshold_expression >2sigma(I)
_cod_data_source_file c4nj01027b2.cif
_cod_data_source_block 1
_cod_depositor_comments
;
The following automatic conversions were performed:

'_exptl_crystal_density_meas' value 'not measured' was changed to '?'
- the value is perceived as not measured.

Automatic conversion script
Id: cif_fix_values 3008 2015-01-20 13:52:24Z robertas 

 Adding full bibliography for 7054561--7054565.cif.

2018-03-14
Z value and formula fixed to values more according to usual
chemical conventions.                 miguel
;
_cod_original_formula_sum 'C32 H26 N20 O7'
_cod_original_formula_weight 802.73
_cod_original_formula_units_Z 4
_cod_original_sg_symbol_H-M C2/c
_cod_database_code 7054561

loop_
_symmetry_equiv_pos_as_xyz
'x, y, z'
'-x, y, -z+1/2'
'x+1/2, y+1/2, z'
'-x+1/2, y+1/2, -z+1/2'
'-x, -y, -z'
'x, -y, z-1/2'
'-x+1/2, -y+1/2, -z'
'x+1/2, -y+1/2, z-1/2'

loop_
_atom_site_label
_atom_site_type_symbol
_atom_site_fract_x
_atom_site_fract_y
_atom_site_fract_z
_atom_site_U_iso_or_equiv
_atom_site_adp_type
_atom_site_occupancy
_atom_site_symmetry_multiplicity
_atom_site_calc_flag
_atom_site_refinement_flags
O1 O 0.37991(6) -0.00069(18) 1.18203(6) 0.0332(3) Uani 1 1 d .
H3 H 0.4047 0.0624 1.2178 0.050 Uiso 1 1 d R
N1 N 0.26105(6) 0.06560(18) 0.93246(7) 0.0205(3) Uani 1 1 d .
N2 N 0.23022(7) -0.10782(19) 0.91172(7) 0.0257(3) Uani 1 1 d .
N3 N 0.20469(7) 0.0800(2) 0.81608(7) 0.0267(3) Uani 1 1 d .
N4 N 0.26989(6) 0.3571(2) 0.88056(7) 0.0242(3) Uani 1 1 d .
N5 N 0.31081(6) 0.4232(2) 0.94328(7) 0.0249(3) Uani 1 1 d .
C1 C 0.19757(8) -0.0882(2) 0.84187(9) 0.0273(4) Uani 1 1 d .
H1 H 0.1711 -0.1860 0.8122 0.033 Uiso 1 1 calc R
C2 C 0.24533(7) 0.1770(2) 0.87500(8) 0.0222(4) Uani 1 1 d .
C3 C 0.32805(7) 0.3147(2) 1.00233(8) 0.0214(4) Uani 1 1 d .
C4 C 0.30365(7) 0.1272(2) 0.99985(8) 0.0204(4) Uani 1 1 d .
C5 C 0.32127(7) 0.0197(2) 1.05963(8) 0.0223(4) Uani 1 1 d .
H2 H 0.3047 -0.1035 1.0565 0.027 Uiso 1 1 calc R
C6 C 0.36459(8) 0.1021(2) 1.12460(8) 0.0238(4) Uani 1 1 d .
C7 C 0.39094(7) 0.2876(2) 1.12902(9) 0.0248(4) Uani 1 1 d .
H4 H 0.4206 0.3388 1.1729 0.030 Uiso 1 1 calc R
C8 C 0.37312(7) 0.3919(2) 1.06926(9) 0.0252(4) Uani 1 1 d .
H5 H 0.3906 0.5134 1.0726 0.030 Uiso 1 1 calc R
O2 O 0.13945(5) 0.74535(17) 0.67446(6) 0.0293(3) Uani 1 1 d .
H8 H 0.1730 0.6973 0.7065 0.044 Uiso 1 1 d R
N6 N 0.00647(6) 0.68578(19) 0.42405(7) 0.0217(3) Uani 1 1 d .
N7 N -0.02255(7) 0.8617(2) 0.40550(7) 0.0277(4) Uani 1 1 d .
N8 N -0.05274(7) 0.6763(2) 0.30843(7) 0.0311(4) Uani 1 1 d .
N9 N 0.01081(7) 0.3937(2) 0.36805(7) 0.0275(4) Uani 1 1 d .
N10 N 0.05234(6) 0.3241(2) 0.42972(7) 0.0265(3) Uani 1 1 d .
C9 C -0.05727(9) 0.8463(3) 0.33583(9) 0.0331(4) Uani 1 1 d .
H6 H -0.0833 0.9467 0.3074 0.040 Uiso 1 1 calc R
C10 C -0.01166(8) 0.5757(2) 0.36573(8) 0.0235(4) Uani 1 1 d .
C11 C 0.07205(7) 0.4304(2) 0.49035(8) 0.0219(4) Uani 1 1 d .
C12 C 0.04989(7) 0.6190(2) 0.49053(8) 0.0198(3) Uani 1 1 d .
C13 C 0.07101(7) 0.7251(2) 0.55187(8) 0.0216(4) Uani 1 1 d .
H7 H 0.0549 0.8476 0.5507 0.026 Uiso 1 1 calc R
C14 C 0.11703(7) 0.6415(2) 0.61496(8) 0.0218(4) Uani 1 1 d .
C15 C 0.13993(7) 0.4521(2) 0.61632(9) 0.0256(4) Uani 1 1 d .
H9 H 0.1703 0.3974 0.6592 0.031 Uiso 1 1 calc R
C16 C 0.11798(8) 0.3488(2) 0.55540(9) 0.0252(4) Uani 1 1 d .
H10 H 0.1334 0.2248 0.5570 0.030 Uiso 1 1 calc R
O3 O 0.0000 0.1237(3) 0.2500 0.0626(7) Uani 1 2 d S
H3A H 0.0063 0.2037 0.2812 0.094 Uiso 1 1 d R
O4 O 0.24944(5) 0.37388(16) 0.27477(5) 0.0280(3) Uani 1 1 d .
H4A H 0.2680 0.3993 0.2559 0.042 Uiso 1 1 d R
H4B H 0.2562 0.4658 0.3041 0.042 Uiso 1 1 d R

loop_
_atom_site_aniso_label
_atom_site_aniso_U_11
_atom_site_aniso_U_22
_atom_site_aniso_U_33
_atom_site_aniso_U_23
_atom_site_aniso_U_13
_atom_site_aniso_U_12
O1 0.0432(7) 0.0307(7) 0.0157(6) 0.0005(5) 0.0099(5) -0.0059(6)
N1 0.0247(7) 0.0189(7) 0.0189(7) 0.0003(5) 0.0127(6) 0.0014(5)
N2 0.0313(8) 0.0218(7) 0.0225(7) -0.0036(5) 0.0139(6) -0.0038(6)
N3 0.0295(8) 0.0310(8) 0.0186(7) -0.0017(6) 0.0126(6) 0.0005(6)
N4 0.0254(7) 0.0273(7) 0.0213(7) 0.0026(6) 0.0137(6) 0.0016(6)
N5 0.0266(7) 0.0258(7) 0.0247(7) 0.0038(6) 0.0157(6) 0.0015(6)
C1 0.0337(9) 0.0269(9) 0.0207(8) -0.0046(7) 0.0144(7) -0.0024(7)
C2 0.0254(8) 0.0255(8) 0.0194(8) 0.0025(6) 0.0147(7) 0.0047(6)
C3 0.0219(8) 0.0237(8) 0.0216(8) 0.0009(6) 0.0139(7) 0.0015(6)
C4 0.0210(8) 0.0216(8) 0.0203(8) -0.0014(6) 0.0125(7) 0.0020(6)
C5 0.0268(8) 0.0199(8) 0.0214(8) 0.0008(6) 0.0140(7) 0.0011(6)
C6 0.0252(8) 0.0269(9) 0.0197(8) 0.0029(6) 0.0125(7) 0.0035(6)
C7 0.0210(8) 0.0295(9) 0.0208(8) -0.0039(7) 0.0095(7) -0.0007(7)
C8 0.0240(9) 0.0240(8) 0.0290(9) -0.0003(7) 0.0156(8) -0.0019(6)
O2 0.0280(6) 0.0333(7) 0.0175(6) -0.0042(5) 0.0068(5) 0.0041(5)
N6 0.0218(7) 0.0213(7) 0.0191(7) -0.0010(5) 0.0094(6) -0.0016(5)
N7 0.0306(8) 0.0222(7) 0.0237(7) 0.0025(6) 0.0107(6) 0.0037(6)
N8 0.0330(8) 0.0326(8) 0.0188(7) 0.0014(6) 0.0087(6) -0.0014(6)
N9 0.0285(8) 0.0301(8) 0.0241(7) -0.0050(6) 0.0146(6) -0.0033(6)
N10 0.0246(7) 0.0271(7) 0.0267(8) -0.0051(6) 0.0134(6) -0.0017(6)
C9 0.0354(10) 0.0303(9) 0.0230(9) 0.0028(7) 0.0095(8) 0.0026(8)
C10 0.0239(8) 0.0270(9) 0.0191(8) -0.0030(6) 0.0115(7) -0.0052(6)
C11 0.0203(8) 0.0228(8) 0.0237(8) -0.0046(6) 0.0128(7) -0.0042(6)
C12 0.0158(7) 0.0237(8) 0.0186(8) 0.0008(6) 0.0085(6) -0.0021(6)
C13 0.0206(8) 0.0205(8) 0.0219(8) -0.0014(6) 0.0107(7) -0.0003(6)
C14 0.0199(8) 0.0259(8) 0.0203(8) -0.0020(6) 0.0115(7) -0.0031(6)
C15 0.0198(8) 0.0282(9) 0.0236(8) 0.0041(7) 0.0087(7) 0.0022(6)
C16 0.0226(8) 0.0219(8) 0.0287(9) 0.0000(7) 0.0126(7) 0.0029(7)
O3 0.0983(19) 0.0362(11) 0.0434(13) 0.000 0.0327(13) 0.000
O4 0.0321(7) 0.0304(6) 0.0206(6) -0.0036(5) 0.0138(5) -0.0037(5)

loop_
_atom_type_symbol
_atom_type_description
_atom_type_scat_dispersion_real
_atom_type_scat_dispersion_imag
_atom_type_scat_source
C C 0.0033 0.0016 'International Tables Vol C Tables 4.2.6.8 and 6.1.1.4'
H H 0.0000 0.0000 'International Tables Vol C Tables 4.2.6.8 and 6.1.1.4'
N N 0.0061 0.0033 'International Tables Vol C Tables 4.2.6.8 and 6.1.1.4'
O O 0.0106 0.0060 'International Tables Vol C Tables 4.2.6.8 and 6.1.1.4'

loop_
_geom_angle_atom_site_label_1
_geom_angle_atom_site_label_2
_geom_angle_atom_site_label_3
_geom_angle
C6 O1 H3 109.7
N2 N1 C2 110.21(13)
N2 N1 C4 127.85(13)
C2 N1 C4 121.92(14)
C1 N2 N1 101.09(13)
C2 N3 C1 102.11(13)
N5 N4 C2 118.33(13)
N4 N5 C3 120.78(14)
N2 C1 N3 116.97(15)
N2 C1 H1 121.5
N3 C1 H1 121.5
N3 C2 N4 127.83(15)
N3 C2 N1 109.63(14)
N4 C2 N1 122.53(14)
N5 C3 C8 118.68(15)
N5 C3 C4 123.41(14)
C8 C3 C4 117.90(14)
N1 C4 C5 124.10(15)
N1 C4 C3 113.02(14)
C5 C4 C3 122.88(15)
C4 C5 C6 117.64(15)
C4 C5 H2 121.2
C6 C5 H2 121.2
O1 C6 C5 117.08(15)
O1 C6 C7 121.91(14)
C5 C6 C7 121.01(15)
C8 C7 C6 120.58(15)
C8 C7 H4 119.7
C6 C7 H4 119.7
C7 C8 C3 119.97(15)
C7 C8 H5 120.0
C3 C8 H5 120.0
C14 O2 H8 109.6
N7 N6 C10 110.57(13)
N7 N6 C12 128.02(13)
C10 N6 C12 121.38(14)
C9 N7 N6 101.41(13)
C10 N8 C9 102.71(14)
N10 N9 C10 117.42(13)
N9 N10 C11 120.89(14)
N7 C9 N8 116.22(16)
N7 C9 H6 121.9
N8 C9 H6 121.9
N8 C10 N6 109.08(15)
N8 C10 N9 127.21(15)
N6 C10 N9 123.70(14)
N10 C11 C16 118.23(15)
N10 C11 C12 123.67(14)
C16 C11 C12 118.07(14)
N6 C12 C13 124.17(14)
N6 C12 C11 112.95(14)
C13 C12 C11 122.88(14)
C14 C13 C12 117.47(15)
C14 C13 H7 121.3
C12 C13 H7 121.3
O2 C14 C13 118.12(14)
O2 C14 C15 121.08(14)
C13 C14 C15 120.79(14)
C16 C15 C14 120.85(15)
C16 C15 H9 119.6
C14 C15 H9 119.6
C15 C16 C11 119.91(15)
C15 C16 H10 120.0
C11 C16 H10 120.0
H4A O4 H4B 108.8

loop_
_geom_bond_atom_site_label_1
_geom_bond_atom_site_label_2
_geom_bond_distance
O1 C6 1.3348(19)
O1 H3 0.8274
N1 N2 1.3618(18)
N1 C2 1.3649(19)
N1 C4 1.371(2)
N2 C1 1.331(2)
N3 C2 1.338(2)
N3 C1 1.349(2)
N4 N5 1.3026(18)
N4 C2 1.361(2)
N5 C3 1.374(2)
C1 H1 0.9300
C3 C8 1.415(2)
C3 C4 1.418(2)
C4 C5 1.382(2)
C5 C6 1.391(2)
C5 H2 0.9300
C6 C7 1.418(2)
C7 C8 1.368(2)
C7 H4 0.9300
C8 H5 0.9300
O2 C14 1.3426(18)
O2 H8 0.8371
N6 N7 1.3575(18)
N6 C10 1.3620(19)
N6 C12 1.3735(19)
N7 C9 1.326(2)
N8 C10 1.333(2)
N8 C9 1.354(2)
N9 N10 1.3001(19)
N9 C10 1.363(2)
N10 C11 1.382(2)
C9 H6 0.9300
C11 C16 1.406(2)
C11 C12 1.414(2)
C12 C13 1.388(2)
C13 C14 1.387(2)
C13 H7 0.9300
C14 C15 1.418(2)
C15 C16 1.367(2)
C15 H9 0.9300
C16 H10 0.9300
O3 H3A 0.8376
O4 H4A 0.8216
O4 H4B 0.8611

loop_
_geom_torsion_atom_site_label_1
_geom_torsion_atom_site_label_2
_geom_torsion_atom_site_label_3
_geom_torsion_atom_site_label_4
_geom_torsion
C2 N1 N2 C1 0.09(17)
C4 N1 N2 C1 -177.99(16)
C2 N4 N5 C3 -0.9(2)
N1 N2 C1 N3 0.2(2)
C2 N3 C1 N2 -0.4(2)
C1 N3 C2 N4 179.38(17)
C1 N3 C2 N1 0.46(18)
N5 N4 C2 N3 -177.45(15)
N5 N4 C2 N1 1.3(2)
N2 N1 C2 N3 -0.36(19)
C4 N1 C2 N3 177.85(13)
N2 N1 C2 N4 -179.35(14)
C4 N1 C2 N4 -1.1(2)
N4 N5 C3 C8 179.39(14)
N4 N5 C3 C4 0.3(2)
N2 N1 C4 C5 -1.9(3)
C2 N1 C4 C5 -179.75(15)
N2 N1 C4 C3 178.34(14)
C2 N1 C4 C3 0.5(2)
N5 C3 C4 N1 -0.1(2)
C8 C3 C4 N1 -179.16(14)
N5 C3 C4 C5 -179.86(15)
C8 C3 C4 C5 1.1(2)
N1 C4 C5 C6 -179.33(14)
C3 C4 C5 C6 0.4(2)
C4 C5 C6 O1 178.10(14)
C4 C5 C6 C7 -1.8(2)
O1 C6 C7 C8 -178.26(15)
C5 C6 C7 C8 1.6(3)
C6 C7 C8 C3 0.0(3)
N5 C3 C8 C7 179.63(14)
C4 C3 C8 C7 -1.2(2)
C10 N6 N7 C9 0.27(18)
C12 N6 N7 C9 178.29(16)
C10 N9 N10 C11 0.9(2)
N6 N7 C9 N8 -0.2(2)
C10 N8 C9 N7 0.0(2)
C9 N8 C10 N6 0.15(19)
C9 N8 C10 N9 -178.63(18)
N7 N6 C10 N8 -0.3(2)
C12 N6 C10 N8 -178.46(14)
N7 N6 C10 N9 178.55(15)
C12 N6 C10 N9 0.4(3)
N10 N9 C10 N8 177.85(16)
N10 N9 C10 N6 -0.8(2)
N9 N10 C11 C16 -178.74(14)
N9 N10 C11 C12 -0.6(3)
N7 N6 C12 C13 1.1(3)
C10 N6 C12 C13 178.93(15)
N7 N6 C12 C11 -177.92(15)
C10 N6 C12 C11 -0.1(2)
N10 C11 C12 N6 0.2(2)
C16 C11 C12 N6 178.32(14)
N10 C11 C12 C13 -178.82(15)
C16 C11 C12 C13 -0.7(2)
N6 C12 C13 C14 -177.20(15)
C11 C12 C13 C14 1.7(2)
C12 C13 C14 O2 177.67(14)
C12 C13 C14 C15 -1.9(2)
O2 C14 C15 C16 -178.42(15)
C13 C14 C15 C16 1.1(3)
C14 C15 C16 C11 -0.1(3)
N10 C11 C16 C15 178.07(15)
C12 C11 C16 C15 -0.1(2)
